data_7027385
loop_
_publ_author_name
'Bermejo, Manuel R.'
'Fondo, Matilde'
'Gonz\'alez, Ana M.'
'Hoyos, Olga L.'
'Sousa, Antonio'
'McAuliffe, Charles A.'
'Hussain, Wasif'
'Pritchard, Robin'
'Novotorsev, Vladimir M.'

_publ_section_title
;
 Electrochemical synthesis and structural characterisation of transition
 metal complexes with 2,6-bis(1-salicyloylhydrazonoethyl)pyridine, H4daps
;
_journal_issue 13
_journal_name_full 'Journal of the Chemical Society, Dalton Transactions'
_journal_page_first 2211
_journal_paper_doi 10.1039/a902018g
_journal_year 1999
_chemical_formula_sum 'C28.5 H25 Cl N6 Ni O4'
_chemical_formula_weight 609.70
_chemical_name_systematic
; 
 ? 
;
_space_group_IT_number 15
_symmetry_cell_setting monoclinic
_symmetry_space_group_name_Hall '-C 2yc'
_symmetry_space_group_name_H-M 'C 1 2/c 1'
_atom_sites_solution_hydrogens geom
_atom_sites_solution_primary direct
_atom_sites_solution_secondary difmap
_audit_creation_method SHELXL
_cell_angle_alpha 90.00
_cell_angle_beta 122.32(2)
_cell_angle_gamma 90.00
_cell_formula_units_Z 8
_cell_length_a 20.993(4)
_cell_length_b 20.649(4)
_cell_length_c 16.821(3)
_cell_measurement_temperature 293(2)
_cell_volume 6162(2)
_computing_structure_refinement 'SHELXL-93 (Sheldrick, 1993)'
_computing_structure_solution 'SHELXS-86 (Sheldrick, 1990)'
_diffrn_ambient_temperature 293(2)
_diffrn_measurement_device 'Nicolet P3'
_diffrn_radiation_monochromator graphite
_diffrn_radiation_source 'fine-focus sealed tube'
_diffrn_radiation_type CuK\a
_diffrn_radiation_wavelength 1.54180
_diffrn_reflns_av_R_equivalents 0.0000
_diffrn_reflns_av_sigmaI/netI 0.0199
_diffrn_reflns_limit_h_max 22
_diffrn_reflns_limit_h_min -19
_diffrn_reflns_limit_k_max 22
_diffrn_reflns_limit_k_min 0
_diffrn_reflns_limit_l_max 0
_diffrn_reflns_limit_l_min -17
_diffrn_reflns_number 2791
_diffrn_reflns_theta_max 57.42
_diffrn_reflns_theta_min 6.23
_diffrn_standards_decay_% 51
_diffrn_standards_interval_count 100
_diffrn_standards_number 3
_exptl_absorpt_coefficient_mu 2.135
_exptl_crystal_colour yellow
_exptl_crystal_density_diffrn 1.396
_exptl_crystal_density_method 'not measured'
_exptl_crystal_F_000 2696
_exptl_crystal_size_max 0.40
_exptl_crystal_size_mid 0.30
_exptl_crystal_size_min 0.20
_refine_diff_density_max 0.838
_refine_diff_density_min -1.328
_refine_diff_density_rms 0.122
_refine_ls_extinction_coef 0.0014(6)
_refine_ls_extinction_expression Fc^*^=kFc[1+0.001xFc^2^\l^3^/sin(2\q)]^-1/4^
_refine_ls_extinction_method SHELXL
_refine_ls_goodness_of_fit_all 0.826
_refine_ls_goodness_of_fit_obs 0.827
_refine_ls_matrix_type full
_refine_ls_number_parameters 404
_refine_ls_number_reflns 2791
_refine_ls_number_restraints 0
_refine_ls_restrained_S_all 0.826
_refine_ls_restrained_S_obs 0.827
_refine_ls_R_factor_all 0.1237
_refine_ls_R_factor_obs 0.1232
_refine_ls_shift/esd_max 1.651
_refine_ls_shift/esd_mean 0.620
_refine_ls_structure_factor_coef Fsqd
_refine_ls_weighting_details 'w=1/[\s^2^(Fo^2^)+(0.3265P)^2^+68.8911P] where P=(Fo^2^+2Fc^2^)/3'
_refine_ls_weighting_scheme calc
_refine_ls_wR_factor_all 0.3253
_refine_ls_wR_factor_obs 0.3245
_reflns_number_observed 2772
_reflns_number_total 2791
_reflns_observed_criterion >2sigma(I)
_cod_data_source_file 902018gsup1.cif
_cod_data_source_block 4
_cod_depositor_comments
;
The following automatic conversions were performed:

'_symmetry_cell_setting' value 'Monoclinic' changed to 'monoclinic'
according to /home/saulius/struct/CIF-dictionaries/cif_core.dic
dictionary named 'cif_core.dic' version 2.4.2 from 2011-04-26.

Automatic conversion script
Id: cif_fix_values 1891 2012-01-12 08:04:46Z andrius 

The following automatic conversions were performed:

'_refine_ls_weighting_scheme' value 'calc
w=1/[\s^2^(Fo^2^)+(0.3265P)^2^+68.8911P] where P=(Fo^2^+2Fc^2^)/3'
was changed to 'calc'. New tag '_refine_ls_weighting_details' was
created. The value of the new tag was set to
'w=1/[\s^2^(Fo^2^)+(0.3265P)^2^+68.8911P] where P=(Fo^2^+2Fc^2^)/3'.

Automatic conversion script
Id: cif_fix_values 3143 2015-03-26 13:38:13Z robertas 
;
_cod_original_cell_volume 6162.0(20)
_cod_original_sg_symbol_H-M 'C2/c (No 15)'
_cod_original_formula_sum 'C28.50 H25 Cl N6 Ni O4'
_cod_database_code 7027385

loop_
_symmetry_equiv_pos_as_xyz
'x, y, z'
'-x, y, -z+1/2'
'x+1/2, y+1/2, z'
'-x+1/2, y+1/2, -z+1/2'
'-x, -y, -z'
'x, -y, z-1/2'
'-x+1/2, -y+1/2, -z'
'x+1/2, -y+1/2, z-1/2'

loop_
_atom_site_aniso_label
_atom_site_aniso_U_11
_atom_site_aniso_U_22
_atom_site_aniso_U_33
_atom_site_aniso_U_23
_atom_site_aniso_U_13
_atom_site_aniso_U_12
Ni1 0.062(2) 0.053(2) 0.073(2) 0.000 0.029(2) 0.000
Ni2 0.059(2) 0.053(2) 0.075(2) 0.000 0.024(2) 0.000
O1 0.083(6) 0.068(6) 0.067(7) -0.006(5) 0.039(6) -0.011(5)
O2 0.099(9) 0.083(8) 0.107(10) -0.012(7) 0.036(8) -0.001(6)
O3 0.057(6) 0.071(6) 0.075(7) 0.002(5) 0.028(6) -0.007(5)
O4 0.076(7) 0.121(10) 0.072(7) 0.000(6) 0.023(6) -0.014(7)
N1 0.064(7) 0.052(6) 0.074(8) -0.004(5) 0.035(6) -0.002(5)
N2 0.059(7) 0.062(7) 0.075(8) 0.000(6) 0.027(6) -0.003(6)
N3 0.065(7) 0.058(7) 0.087(9) -0.007(7) 0.037(7) -0.001(6)
N4 0.066(8) 0.065(8) 0.088(9) 0.006(7) 0.020(7) -0.001(6)
N5 0.066(8) 0.053(6) 0.078(9) -0.003(6) 0.035(7) 0.004(6)
N6 0.061(7) 0.058(7) 0.069(8) -0.006(6) 0.028(6) 0.002(5)
C1 0.074(8) 0.051(7) 0.073(10) -0.009(6) 0.045(8) -0.010(6)
C2 0.109(12) 0.069(9) 0.064(10) -0.003(8) 0.053(10) 0.001(9)
C3 0.077(9) 0.067(9) 0.108(12) -0.003(8) 0.059(9) 0.009(7)
C4 0.072(10) 0.055(8) 0.115(17) -0.004(9) 0.051(11) 0.004(7)
C5 0.067(8) 0.048(7) 0.085(11) 0.000(7) 0.048(8) 0.000(6)
C6 0.074(9) 0.044(6) 0.069(9) -0.007(6) 0.036(8) -0.004(6)
C7 0.099(12) 0.085(11) 0.081(12) 0.004(9) 0.053(11) 0.006(9)
C8 0.080(10) 0.058(8) 0.077(11) 0.014(7) 0.041(9) 0.013(7)
C9 0.066(9) 0.057(8) 0.085(11) -0.004(8) 0.032(9) -0.003(7)
C10 0.081(12) 0.063(9) 0.084(12) 0.017(9) 0.042(10) 0.011(8)
C11 0.083(11) 0.079(11) 0.121(16) -0.011(10) 0.024(11) -0.011(9)
C12 0.093(12) 0.083(12) 0.167(23) 0.021(13) 0.061(15) -0.001(9)
C13 0.101(15) 0.102(15) 0.135(20) 0.008(14) 0.062(15) -0.021(13)
C14 0.079(12) 0.087(11) 0.103(14) 0.015(10) 0.043(11) -0.008(10)
C15 0.135(18) 0.067(10) 0.112(16) -0.010(11) 0.054(14) 0.000(11)
C16 0.150(24) 0.068(12) 0.163(25) -0.040(13) 0.073(20) -0.044(14)
C17 0.133(20) 0.124(19) 0.141(22) -0.022(16) 0.043(17) -0.081(16)
C18 0.113(15) 0.096(15) 0.129(16) -0.014(13) 0.043(13) -0.049(13)
C19 0.069(11) 0.094(11) 0.109(15) 0.017(10) 0.031(11) -0.018(9)
C20 0.056(8) 0.053(7) 0.073(10) -0.010(7) 0.024(8) 0.007(6)
C21 0.071(9) 0.075(9) 0.063(9) 0.012(7) 0.034(8) 0.012(7)
C22 0.067(9) 0.080(9) 0.078(11) -0.007(8) 0.032(9) 0.001(7)
C23 0.077(11) 0.119(14) 0.072(12) 0.019(10) 0.028(10) 0.008(10)
C24 0.106(15) 0.141(16) 0.070(11) 0.014(10) 0.042(11) -0.002(12)
C25 0.106(15) 0.108(15) 0.098(15) 0.015(11) 0.057(13) -0.014(11)
C26 0.074(10) 0.092(13) 0.089(11) 0.014(9) 0.043(9) -0.004(9)
C27 0.052(7) 0.056(7) 0.075(9) -0.008(6) 0.033(7) -0.009(6)
C28 0.074(11) 0.093(13) 0.089(11) -0.002(9) 0.032(9) -0.015(9)
C29 0.231(33) 0.097(22) 0.131(25) 0.000 -0.032(20) 0.000
Cl3A 0.086(6) 0.090(6) 0.120(7) 0.007(5) 0.049(5) 0.014(5)
Cl3B 0.161(6) 0.151(6) 0.125(7) -0.019(5) 0.081(5) -0.042(5)
Cl1 0.094(7) 0.132(10) 0.144(11) 0.011(8) 0.018(7) -0.023(7)
Cl2 0.122(8) 0.082(6) 0.198(13) 0.017(7) 0.050(8) -0.042(6)
C30 0.498(180) 0.193(102) 0.114(47) 0.048(57) 0.079(78) 0.254(130)

loop_
_atom_site_label
_atom_site_type_symbol
_atom_site_fract_x
_atom_site_fract_y
_atom_site_fract_z
_atom_site_U_iso_or_equiv
_atom_site_thermal_displace_type
_atom_site_occupancy
_atom_site_calc_flag
_atom_site_refinement_flags
Ni1 Ni 0.5000 0.05830(14) 0.2500 0.0662(13) Uani 1 d S
Ni2 Ni 0.5000 0.27670(14) 0.2500 0.0679(13) Uani 1 d S
O1 O 0.4175(6) -0.0110(4) 0.2278(8) 0.073(3) Uani 1 d .
O2 O 0.2902(7) -0.0815(6) -0.0446(10) 0.106(4) Uani 1 d .
O3 O 0.5158(5) 0.2805(5) 0.1407(7) 0.072(3) Uani 1 d .
O4 O 0.3256(6) 0.2307(7) -0.1209(8) 0.098(4) Uani 1 d .
N1 N 0.4462(6) 0.1248(5) 0.2968(8) 0.064(3) Uani 1 d .
N2 N 0.4416(6) 0.0458(6) 0.1112(9) 0.070(3) Uani 1 d .
N3 N 0.3813(6) 0.0029(6) 0.0725(9) 0.072(3) Uani 1 d .
N4 N 0.5830(7) 0.3512(6) 0.3153(9) 0.083(4) Uani 1 d .
N5 N 0.4135(7) 0.2141(5) 0.1466(9) 0.067(3) Uani 1 d .
N6 N 0.3992(6) 0.2283(6) 0.0575(9) 0.066(3) Uani 1 d .
C1 C 0.4693(8) 0.1133(6) 0.3880(10) 0.063(4) Uani 1 d .
C2 C 0.4305(10) 0.1364(8) 0.4251(11) 0.077(4) Uani 1 d .
C3 C 0.3656(9) 0.1694(7) 0.3738(13) 0.079(4) Uani 1 d .
C4 C 0.3408(9) 0.1816(7) 0.2808(16) 0.080(5) Uani 1 d .
C5 C 0.3840(8) 0.1610(6) 0.2445(11) 0.063(4) Uani 1 d .
C6 C 0.5392(8) 0.0732(6) 0.4426(10) 0.063(3) Uani 1 d .
C7 C 0.5775(10) 0.0652(8) 0.5451(12) 0.086(5) Uani 1 d .
C8 C 0.3768(9) -0.0238(7) 0.1419(12) 0.072(4) Uani 1 d .
C9 C 0.3177(8) -0.0750(7) 0.1117(12) 0.073(4) Uani 1 d .
C10 C 0.2791(10) -0.0996(8) 0.0192(14) 0.077(5) Uani 1 d .
C11 C 0.2263(10) -0.1486(9) -0.0047(16) 0.109(6) Uani 1 d .
C12 C 0.2127(11) -0.1735(9) 0.0584(21) 0.119(7) Uani 1 d .
C13 C 0.2524(13) -0.1518(11) 0.1510(19) 0.113(7) Uani 1 d .
C14 C 0.3026(10) -0.1008(9) 0.1749(14) 0.092(5) Uani 1 d .
C15 C 0.5748(13) 0.4008(9) 0.3622(16) 0.111(7) Uani 1 d .
C16 C 0.6208(18) 0.4536(10) 0.3897(20) 0.133(9) Uani 1 d .
C17 C 0.6755(16) 0.4558(13) 0.3728(20) 0.148(10) Uani 1 d .
C18 C 0.6869(12) 0.4057(12) 0.3281(16) 0.123(7) Uani 1 d .
C19 C 0.6395(10) 0.3535(9) 0.3020(14) 0.099(6) Uani 1 d .
C20 C 0.4563(8) 0.2631(6) 0.0640(11) 0.066(4) Uani 1 d .
C21 C 0.4463(8) 0.2817(7) -0.0256(11) 0.071(4) Uani 1 d .
C22 C 0.3817(9) 0.2663(8) -0.1144(12) 0.078(4) Uani 1 d .
C23 C 0.3762(10) 0.2866(10) -0.1971(13) 0.095(5) Uani 1 d .
C24 C 0.4301(12) 0.3236(10) -0.1924(13) 0.108(6) Uani 1 d .
C25 C 0.4949(12) 0.3406(10) -0.1056(15) 0.103(6) Uani 1 d .
C26 C 0.5015(9) 0.3212(9) -0.0249(12) 0.085(5) Uani 1 d .
C27 C 0.3654(7) 0.1773(6) 0.1512(10) 0.062(3) Uani 1 d .
C28 C 0.2935(10) 0.1550(9) 0.0671(13) 0.091(5) Uani 1 d .
C29 C 0.5000 0.1598(16) 0.7500 0.217(15) Uani 1 d S
Cl3A Cl 0.4340(6) 0.2023(5) 0.6446(7) 0.102(3) Uani 0.50 d P
Cl3B Cl 0.4761(6) 0.1745(5) 0.6609(7) 0.144(3) Uani 0.50 d P
Cl1 Cl 0.5946(7) 0.4746(8) 0.0904(10) 0.146(5) Uani 0.50 d P
Cl2 Cl 0.7288(7) 0.5456(5) 0.2188(11) 0.152(5) Uani 0.50 d P
C30 C 0.6413(81) 0.5402(52) 0.1251(47) 0.311(90) Uani 0.50 d P
H2 H 0.4469 0.1365 0.4769 0.023 Uiso 1 d .
H3 H 0.3374 0.1858 0.3986 0.080 Uiso 1 d .
H4 H 0.3109 0.1975 0.2455 0.080 Uiso 1 d .
H71 H 0.5364 0.0482 0.5483 0.080 Uiso 1 d .
H72 H 0.5879 0.1055 0.5806 0.149 Uiso 1 d .
H73 H 0.6149 0.0276 0.5759 0.155 Uiso 1 d .
H11 H 0.1942 -0.1631 -0.0668 0.080 Uiso 1 d .
H12 H 0.1625 -0.2079 0.0393 0.170 Uiso 1 d .
H13 H 0.2408 -0.1540 0.2056 0.102 Uiso 1 d .
H14 H 0.3351 -0.0869 0.2450 0.020 Uiso 1 d .
H15 H 0.5420 0.3941 0.3857 0.111 Uiso 1 d .
H16 H 0.6078 0.4925 0.4078 0.054 Uiso 1 d .
H17 H 0.7082 0.4924 0.3896 0.080 Uiso 1 d .
H18 H 0.7248 0.4077 0.3145 0.096 Uiso 1 d .
H19 H 0.6526 0.3359 0.2755 0.150 Uiso 1 d .
H25 H 0.3343 0.2799 -0.2584 0.063 Uiso 1 d .
H26 H 0.4230 0.3363 -0.2563 0.053 Uiso 1 d .
H27 H 0.5434 0.3650 -0.0882 0.129 Uiso 1 d .
H28 H 0.5527 0.3306 0.0547 0.067 Uiso 1 d .
H301 H 0.2730 0.2023 0.0325 0.109 Uiso 1 d .
H302 H 0.2602 0.1463 0.0790 0.107 Uiso 1 d .
H303 H 0.3095 0.1198 0.0316 0.099 Uiso 1 d .
H2O H 0.3159 -0.0459 -0.0438 0.224 Uiso 1 d .
H4O H 0.3293 0.2227 -0.0698 0.042 Uiso 1 d .

loop_
_atom_type_symbol
_atom_type_description
_atom_type_scat_dispersion_real
_atom_type_scat_dispersion_imag
_atom_type_scat_source
C C 0.0181 0.0091 'International Tables Vol C Tables 4.2.6.8 and 6.1.1.4'
H H 0.0000 0.0000 'International Tables Vol C Tables 4.2.6.8 and 6.1.1.4'
N N 0.0311 0.0180 'International Tables Vol C Tables 4.2.6.8 and 6.1.1.4'
O O 0.0492 0.0322 'International Tables Vol C Tables 4.2.6.8 and 6.1.1.4'
Ni Ni -3.0029 0.5091 'International Tables Vol C Tables 4.2.6.8 and 6.1.1.4'
Cl Cl 0.3639 0.7018 'International Tables Vol C Tables 4.2.6.8 and 6.1.1.4'

loop_
_geom_angle_atom_site_label_1
_geom_angle_atom_site_label_2
_geom_angle_atom_site_label_3
_geom_angle
_geom_angle_site_symmetry_1
_geom_angle_site_symmetry_3
N2 Ni1 N2 165.1(7) . 2_655
N2 Ni1 O1 76.9(4) . .
N2 Ni1 O1 93.0(4) 2_655 .
N2 Ni1 O1 93.0(4) . 2_655
N2 Ni1 O1 76.9(4) 2_655 2_655
O1 Ni1 O1 95.1(5) . 2_655
N2 Ni1 N1 76.7(5) . 2_655
N2 Ni1 N1 113.1(5) 2_655 2_655
O1 Ni1 N1 153.6(4) . 2_655
O1 Ni1 N1 87.5(4) 2_655 2_655
N2 Ni1 N1 113.1(5) . .
N2 Ni1 N1 76.7(5) 2_655 .
O1 Ni1 N1 87.5(4) . .
O1 Ni1 N1 153.6(4) 2_655 .
N1 Ni1 N1 101.7(6) 2_655 .
O3 Ni2 O3 175.6(6) . 2_655
O3 Ni2 N4 87.4(5) . .
O3 Ni2 N4 89.4(5) 2_655 .
O3 Ni2 N4 89.4(5) . 2_655
O3 Ni2 N4 87.4(5) 2_655 2_655
N4 Ni2 N4 87.9(7) . 2_655
O3 Ni2 N5 76.5(4) . .
O3 Ni2 N5 106.2(4) 2_655 .
N4 Ni2 N5 162.5(5) . .
N4 Ni2 N5 85.0(4) 2_655 .
O3 Ni2 N5 106.2(4) . 2_655
O3 Ni2 N5 76.5(4) 2_655 2_655
N4 Ni2 N5 85.0(4) . 2_655
N4 Ni2 N5 162.5(5) 2_655 2_655
N5 Ni2 N5 106.0(6) . 2_655
C8 O1 Ni1 109.5(9) . .
C20 O3 Ni2 110.9(9) . .
C5 N1 C1 118.1(12) . .
C5 N1 Ni1 128.6(10) . .
C1 N1 Ni1 111.0(8) . .
C6 N2 N3 119.6(13) 2_655 .
C6 N2 Ni1 122.3(10) 2_655 .
N3 N2 Ni1 117.9(10) . .
C8 N3 N2 109.0(12) . .
C19 N4 C15 118.4(16) . .
C19 N4 Ni2 119.9(13) . .
C15 N4 Ni2 121.3(13) . .
C27 N5 N6 117.4(12) . .
C27 N5 Ni2 130.6(10) . .
N6 N5 Ni2 110.3(8) . .
C20 N6 N5 110.6(11) . .
C2 C1 N1 121.4(13) . .
C2 C1 C6 123.2(14) . .
N1 C1 C6 115.4(12) . .
C1 C2 C3 122.4(15) . .
C2 C3 C4 117.3(14) . .
C3 C4 C5 119.8(15) . .
N1 C5 C4 120.7(15) . .
N1 C5 C27 116.5(12) . .
C4 C5 C27 122.8(14) . .
N2 C6 C7 126.1(13) 2_655 .
N2 C6 C1 112.4(13) 2_655 .
C7 C6 C1 121.5(13) . .
O1 C8 N3 126.6(14) . .
O1 C8 C9 118.0(14) . .
N3 C8 C9 115.3(15) . .
C14 C9 C10 118.7(16) . .
C14 C9 C8 120.4(16) . .
C10 C9 C8 120.8(15) . .
O2 C10 C11 116.5(19) . .
O2 C10 C9 124.7(16) . .
C11 C10 C9 118.8(18) . .
C12 C11 C10 121.6(20) . .
C11 C12 C13 120.6(19) . .
C14 C13 C12 118.5(21) . .
C13 C14 C9 121.7(20) . .
C16 C15 N4 120.9(24) . .
C15 C16 C17 119.6(24) . .
C16 C17 C18 121.1(20) . .
C19 C18 C17 117.3(22) . .
N4 C19 C18 122.6(22) . .
O3 C20 N6 125.4(15) . .
O3 C20 C21 119.5(13) . .
N6 C20 C21 115.2(13) . .
C26 C21 C22 117.2(14) . .
C26 C21 C20 118.7(14) . .
C22 C21 C20 124.0(14) . .
O4 C22 C23 118.8(15) . .
O4 C22 C21 120.8(15) . .
C23 C22 C21 120.4(15) . .
C24 C23 C22 119.9(17) . .
C23 C24 C25 121.6(18) . .
C26 C25 C24 119.4(18) . .
C25 C26 C21 121.4(16) . .
N5 C27 C5 115.8(12) . .
N5 C27 C28 123.4(14) . .
C5 C27 C28 120.7(12) . .
Cl3B C29 Cl3B 153.8(28) . 2_656
Cl3B C29 Cl3A 128.8(19) . 2_656
Cl3B C29 Cl3A 31.9(6) 2_656 2_656
Cl3B C29 Cl3A 31.9(6) . .
Cl3B C29 Cl3A 128.8(19) 2_656 .
Cl3A C29 Cl3A 121.2(19) 2_656 .
Cl3B Cl3A C29 47.1(9) . .
Cl3A Cl3B C29 101.0(13) . .
Cl1 C30 Cl2 123.7(35) . .

loop_
_geom_bond_atom_site_label_1
_geom_bond_atom_site_label_2
_geom_bond_distance
_geom_bond_site_symmetry_2
Ni1 N2 1.990(12) .
Ni1 N2 1.990(12) 2_655
Ni1 O1 2.120(10) .
Ni1 O1 2.120(10) 2_655
Ni1 N1 2.175(11) 2_655
Ni1 N1 2.175(11) .
Ni2 O3 2.036(10) .
Ni2 O3 2.036(10) 2_655
Ni2 N4 2.136(13) .
Ni2 N4 2.136(13) 2_655
Ni2 N5 2.148(12) .
Ni2 N5 2.148(12) 2_655
O1 C8 1.25(2) .
O2 C10 1.27(2) .
O3 C20 1.28(2) .
O4 C22 1.34(2) .
N1 C5 1.34(2) .
N1 C1 1.36(2) .
N2 C6 1.30(2) 2_655
N2 N3 1.39(2) .
N3 C8 1.34(2) .
N4 C19 1.32(2) .
N4 C15 1.36(2) .
N5 C27 1.30(2) .
N5 N6 1.39(2) .
N6 C20 1.35(2) .
C1 C2 1.35(2) .
C1 C6 1.50(2) .
C2 C3 1.35(2) .
C3 C4 1.38(2) .
C4 C5 1.40(2) .
C5 C27 1.44(2) .
C6 N2 1.30(2) 2_655
C6 C7 1.47(2) .
C8 C9 1.50(2) .
C9 C14 1.37(2) .
C9 C10 1.41(2) .
C10 C11 1.39(2) .
C11 C12 1.34(3) .
C12 C13 1.39(3) .
C13 C14 1.39(3) .
C15 C16 1.36(3) .
C16 C17 1.32(4) .
C17 C18 1.37(4) .
C18 C19 1.37(3) .
C20 C21 1.46(2) .
C21 C26 1.41(2) .
C21 C22 1.42(2) .
C22 C23 1.40(2) .
C23 C24 1.33(3) .
C24 C25 1.41(3) .
C25 C26 1.35(3) .
C27 C28 1.49(2) .
C29 Cl3B 1.337(12) .
C29 Cl3B 1.337(12) 2_656
C29 Cl3A 1.79(2) 2_656
C29 Cl3A 1.79(2) .
Cl3A Cl3B 0.965(11) .
Cl1 C30 1.59(16) .
Cl2 C30 1.67(12) .
